data_7004502
loop_
_publ_author_name
'Deng, Fan-Guo'
'Hu, Bin'
'Sun, Wei'
'Xia, Chun-Gu'

_publ_section_title
;
 Unexpected formation of novel organometallic hetero-cation crystals
 with a rare coordination mode
;
_journal_issue 43
_journal_name_full 'Dalton Transactions'
_journal_page_first 5957
_journal_page_last 5961
_journal_paper_doi 10.1039/B808031c
_journal_year 2008
_chemical_formula_sum 'C16 H15 Co2 K N2 O8'
_chemical_formula_weight 520.26
_chemical_name_systematic ?
_space_group_IT_number 11
_symmetry_cell_setting monoclinic
_symmetry_space_group_name_Hall '-P 2yb'
_symmetry_space_group_name_H-M 'P 1 21/m 1'
_atom_sites_solution_hydrogens geom
_atom_sites_solution_primary direct
_atom_sites_solution_secondary difmap
_audit_creation_method SHELXL-97
_cell_angle_alpha 90.00
_cell_angle_beta 101.594(4)
_cell_angle_gamma 90.00
_cell_formula_units_Z 2
_cell_length_a 10.579(5)
_cell_length_b 8.392(4)
_cell_length_c 13.423(6)
_cell_measurement_reflns_used 3433
_cell_measurement_temperature 293(2)
_cell_measurement_theta_max 26.19
_cell_measurement_theta_min 2.74
_cell_volume 1167.4(9)
_computing_cell_refinement 'Bruker SMART'
_computing_data_collection 'Bruker SMART'
_computing_data_reduction 'Bruker SAINT'
_computing_molecular_graphics 'Bruker SHELXTL'
_computing_publication_material 'Bruker SHELXTL'
_computing_structure_refinement 'SHELXL-97 (Sheldrick, 1997)'
_computing_structure_solution 'SHELXS-97 (Sheldrick, 1990)'
_diffrn_ambient_temperature 293(2)
_diffrn_measured_fraction_theta_full 0.995
_diffrn_measured_fraction_theta_max 0.995
_diffrn_measurement_device_type 'CCD area detector'
_diffrn_measurement_method 'phi and omega scans'
_diffrn_radiation_monochromator graphite
_diffrn_radiation_source 'fine-focus sealed tube'
_diffrn_radiation_type MoK\a
_diffrn_radiation_wavelength 0.71073
_diffrn_reflns_av_R_equivalents 0.0193
_diffrn_reflns_av_sigmaI/netI 0.0175
_diffrn_reflns_limit_h_max 12
_diffrn_reflns_limit_h_min -12
_diffrn_reflns_limit_k_max 10
_diffrn_reflns_limit_k_min -9
_diffrn_reflns_limit_l_max 16
_diffrn_reflns_limit_l_min -16
_diffrn_reflns_number 8345
_diffrn_reflns_theta_full 25.50
_diffrn_reflns_theta_max 25.50
_diffrn_reflns_theta_min 2.74
_diffrn_standards_number 0
_exptl_absorpt_coefficient_mu 1.638
_exptl_absorpt_correction_T_max 0.6725
_exptl_absorpt_correction_T_min 0.5503
_exptl_absorpt_correction_type multi-scan
_exptl_absorpt_process_details sadabs
_exptl_crystal_colour colourless
_exptl_crystal_density_diffrn 1.480
_exptl_crystal_density_method 'not measured'
_exptl_crystal_description block
_exptl_crystal_F_000 524
_exptl_crystal_size_max 0.41
_exptl_crystal_size_mid 0.30
_exptl_crystal_size_min 0.26
_refine_diff_density_max 0.232
_refine_diff_density_min -0.303
_refine_diff_density_rms 0.059
_refine_ls_extinction_method none
_refine_ls_goodness_of_fit_ref 1.038
_refine_ls_hydrogen_treatment constr
_refine_ls_matrix_type full
_refine_ls_number_parameters 195
_refine_ls_number_reflns 2321
_refine_ls_number_restraints 152
_refine_ls_restrained_S_all 1.239
_refine_ls_R_factor_all 0.0374
_refine_ls_R_factor_gt 0.0292
_refine_ls_shift/su_max 0.000
_refine_ls_shift/su_mean 0.000
_refine_ls_structure_factor_coef Fsqd
_refine_ls_weighting_details 'calc w=1/[\s^2^(Fo^2^)+(0.0462P)^2^+0.1801P] where P=(Fo^2^+2Fc^2^)/3'
_refine_ls_weighting_scheme calc
_refine_ls_wR_factor_gt 0.0743
_refine_ls_wR_factor_ref 0.0798
_reflns_number_gt 1933
_reflns_number_total 2321
_reflns_threshold_expression >2sigma(I)
_cod_data_source_file B808031c.txt
_cod_data_source_block c
_cod_depositor_comments
;
The following automatic conversions were performed:
'_symmetry_cell_setting' value 'Monoclinic' changed to 'monoclinic'
according to '/home/saulius/struct/CIF-dictionaries/cif_core.dic'
dictionary named 'cif_core.dic' version 2.4.1 from 2010-06-29.

Automatic conversion script
Id: cif_fix_enum 1527 2010-12-29 10:47:43Z saulius 

The following automatic conversions were performed:

'_atom_site_refinement_flags' value 'pR' changed to 'PR' according to
the built-in table from CIF Core dictionary named 'cif_core.dic'
version 2.4.1 from 2010-06-29.

Automatic conversion script
Id: cif_fix_values 3143 2015-03-26 13:38:13Z robertas 
;
_cod_original_cell_volume 1167.3(9)
_cod_original_sg_symbol_H-M P2(1)/m
_cod_database_code 7004502

loop_
_symmetry_equiv_pos_as_xyz
'x, y, z'
'-x, y+1/2, -z'
'-x, -y, -z'
'x, -y-1/2, z'

loop_
_atom_site_label
_atom_site_type_symbol
_atom_site_fract_x
_atom_site_fract_y
_atom_site_fract_z
_atom_site_U_iso_or_equiv
_atom_site_adp_type
_atom_site_occupancy
_atom_site_symmetry_multiplicity
_atom_site_calc_flag
_atom_site_refinement_flags
_atom_site_disorder_assembly
_atom_site_disorder_group
Co1 Co 0.71668(4) 0.2500 0.43731(3) 0.05821(15) Uani 1 2 d S . 4
Co2 Co -0.25399(4) 0.2500 -0.03341(3) 0.06001(15) Uani 1 2 d S . 4
K1 K 0.17695(7) 0.2500 0.28233(5) 0.0582(2) Uani 1 2 d SU . 4
C1 C 0.7436(3) 0.0792(4) 0.5128(2) 0.0866(9) Uani 1 1 d U . 4
C2 C 0.8345(4) 0.2500 0.3623(3) 0.0769(11) Uani 1 2 d SU . 4
C3 C 0.5569(4) 0.2500 0.3711(3) 0.0801(11) Uani 1 2 d SU . 4
C4 C -0.1080(4) 0.2500 0.0540(3) 0.0905(14) Uani 1 2 d SU . 4
C5 C -0.3845(4) 0.2500 0.0292(3) 0.0806(11) Uani 1 2 d SU . 4
C6 C -0.2597(3) 0.0809(4) -0.1100(2) 0.0901(9) Uani 1 1 d U . 4
O1 O 0.7613(3) -0.0331(4) 0.5625(2) 0.1400(11) Uani 1 1 d U . 4
O2 O 0.9166(4) 0.2500 0.3180(3) 0.1284(13) Uani 1 2 d SU . 4
O3 O 0.4498(3) 0.2500 0.3303(3) 0.1183(12) Uani 1 2 d SU . 4
O4 O -0.0091(3) 0.2500 0.1086(3) 0.1354(15) Uani 1 2 d SU . 4
O5 O -0.4689(4) 0.2500 0.0707(3) 0.1440(16) Uani 1 2 d SU . 4
O6 O -0.2605(3) -0.0286(4) -0.1616(2) 0.1410(11) Uani 1 1 d U . 4
N1 N 0.5621(3) 0.7303(10) 0.2703(2) 0.0718(13) Uani 0.50 1 d PDU A -1
N2 N 0.6879(3) 0.7650(10) 0.1654(2) 0.0713(11) Uani 0.50 1 d PDU A -1
C7 C 0.6308(4) 0.8367(7) 0.2317(4) 0.0791(15) Uani 0.50 1 d PDU A -1
H7 H 0.6378 0.9443 0.2486 0.095 Uiso 0.50 1 calc PR A -1
C8 C 0.5787(5) 0.5883(7) 0.2254(4) 0.0818(16) Uani 0.50 1 d PDU A -1
H8 H 0.5416 0.4920 0.2384 0.098 Uiso 0.50 1 calc PR A -1
C9 C 0.6552(5) 0.6093(7) 0.1608(4) 0.0807(14) Uani 0.50 1 d PDU A -1
H9 H 0.6819 0.5319 0.1199 0.097 Uiso 0.50 1 calc PR A -1
C10 C 0.4846(5) 0.769(3) 0.3468(4) 0.125(3) Uani 0.50 1 d PDU A -1
H10A H 0.5210 0.7179 0.4099 0.187 Uiso 0.50 1 calc PR A -1
H10B H 0.3976 0.7331 0.3235 0.187 Uiso 0.50 1 calc PR A -1
H10C H 0.4847 0.8827 0.3568 0.187 Uiso 0.50 1 calc PR A -1
C11 C 0.7738(6) 0.8414(9) 0.1069(5) 0.128(2) Uani 0.50 1 d PDU A -1
H11A H 0.7480 0.8106 0.0360 0.154 Uiso 0.50 1 calc PR A -1
H11B H 0.7647 0.9561 0.1108 0.154 Uiso 0.50 1 calc PR A -1
C12 C 0.9088(7) 0.7985(15) 0.1434(6) 0.168(3) Uani 0.50 1 d PDU A -1
H12A H 0.9163 0.6879 0.1245 0.202 Uiso 0.50 1 calc PR A -1
H12B H 0.9574 0.8599 0.1028 0.202 Uiso 0.50 1 calc PR A -1
C13 C 0.9787(8) 0.8119(13) 0.2472(7) 0.164(4) Uani 0.50 1 d PDU A -1
H13A H 0.9683 0.9202 0.2696 0.196 Uiso 0.50 1 calc PR A -1
H13B H 1.0697 0.7974 0.2470 0.196 Uiso 0.50 1 calc PR A -1
C14 C 0.9437(9) 0.6988(17) 0.3273(8) 0.205(6) Uani 0.50 1 d PDU A -1
H14A H 0.8763 0.7454 0.3561 0.307 Uiso 0.5 1 calc PR A -1
H14B H 1.0183 0.6812 0.3801 0.307 Uiso 0.50 1 calc PR A -1
H14C H 0.9146 0.5990 0.2959 0.307 Uiso 0.50 1 calc PR A -1

loop_
_atom_site_aniso_label
_atom_site_aniso_U_11
_atom_site_aniso_U_22
_atom_site_aniso_U_33
_atom_site_aniso_U_23
_atom_site_aniso_U_13
_atom_site_aniso_U_12
Co1 0.0484(3) 0.0764(3) 0.0491(2) 0.000 0.00812(19) 0.000
Co2 0.0543(3) 0.0752(3) 0.0481(2) 0.000 0.00439(19) 0.000
K1 0.0540(4) 0.0690(5) 0.0488(4) 0.000 0.0033(3) 0.000
C1 0.0796(18) 0.109(2) 0.0695(16) 0.0180(17) 0.0114(14) -0.0011(17)
C2 0.074(2) 0.084(3) 0.078(2) 0.000 0.028(2) 0.000
C3 0.057(2) 0.103(3) 0.076(2) 0.000 0.0032(19) 0.000
C4 0.069(2) 0.140(4) 0.056(2) 0.000 -0.0005(19) 0.000
C5 0.082(3) 0.090(3) 0.074(2) 0.000 0.024(2) 0.000
C6 0.0766(17) 0.114(3) 0.0751(17) -0.0222(18) 0.0056(14) 0.0181(18)
O1 0.158(2) 0.132(2) 0.126(2) 0.0676(19) 0.0192(19) 0.0038(19)
O2 0.113(3) 0.158(3) 0.137(3) 0.000 0.081(2) 0.000
O3 0.0595(17) 0.155(3) 0.127(3) 0.000 -0.0130(18) 0.000
O4 0.082(2) 0.222(4) 0.084(2) 0.000 -0.0251(18) 0.000
O5 0.120(3) 0.195(4) 0.137(3) 0.000 0.074(3) 0.000
O6 0.137(2) 0.152(2) 0.129(2) -0.076(2) 0.0139(17) 0.0258(19)
N1 0.0585(18) 0.096(4) 0.0621(18) 0.000(3) 0.0149(15) 0.004(3)
N2 0.081(2) 0.070(3) 0.0680(18) 0.013(3) 0.0268(16) 0.007(4)
C7 0.076(4) 0.070(3) 0.090(4) -0.005(3) 0.014(3) 0.011(3)
C8 0.068(3) 0.075(4) 0.099(4) 0.017(3) 0.009(3) -0.005(3)
C9 0.078(3) 0.076(3) 0.089(4) -0.013(3) 0.019(3) -0.002(3)
C10 0.088(3) 0.203(10) 0.094(3) 0.001(9) 0.043(3) -0.003(10)
C11 0.136(4) 0.138(5) 0.131(5) 0.028(4) 0.072(4) -0.018(4)
C12 0.139(5) 0.192(9) 0.202(6) 0.022(6) 0.105(5) -0.016(6)
C13 0.117(5) 0.203(10) 0.194(7) -0.022(6) 0.086(5) -0.013(6)
C14 0.104(6) 0.222(16) 0.262(9) 0.073(9) -0.027(7) -0.015(7)

loop_
_atom_type_symbol
_atom_type_description
_atom_type_scat_dispersion_real
_atom_type_scat_dispersion_imag
_atom_type_scat_source
C C 0.0033 0.0016 'International Tables Vol C Tables 4.2.6.8 and 6.1.1.4'
H H 0.0000 0.0000 'International Tables Vol C Tables 4.2.6.8 and 6.1.1.4'
N N 0.0061 0.0033 'International Tables Vol C Tables 4.2.6.8 and 6.1.1.4'
O O 0.0106 0.0060 'International Tables Vol C Tables 4.2.6.8 and 6.1.1.4'
K K 0.2009 0.2494 'International Tables Vol C Tables 4.2.6.8 and 6.1.1.4'
Co Co 0.3494 0.9721 'International Tables Vol C Tables 4.2.6.8 and 6.1.1.4'

loop_
_geom_angle_atom_site_label_1
_geom_angle_atom_site_label_2
_geom_angle_atom_site_label_3
_geom_angle
_geom_angle_site_symmetry_1
_geom_angle_site_symmetry_3
_geom_angle_publ_flag
C3 Co1 C1 108.91(12) . . ?
C3 Co1 C1 108.91(12) . 4_565 ?
C1 Co1 C1 110.4(2) . 4_565 ?
C3 Co1 C2 115.8(2) . . ?
C1 Co1 C2 106.38(13) . . ?
C1 Co1 C2 106.38(13) 4_565 . ?
C4 Co2 C6 108.53(12) . 4_565 ?
C4 Co2 C6 108.53(12) . . ?
C6 Co2 C6 108.7(2) 4_565 . ?
C4 Co2 C5 110.7(2) . . ?
C6 Co2 C5 110.18(13) 4_565 . ?
C6 Co2 C5 110.18(13) . . ?
O6 K1 O6 85.90(15) 2 3 ?
O6 K1 O4 75.91(9) 2 . ?
O6 K1 O4 75.91(9) 3 . ?
O6 K1 O1 86.75(10) 2 2_656 ?
O6 K1 O1 147.88(9) 3 2_656 ?
O4 K1 O1 131.95(8) . 2_656 ?
O6 K1 O1 147.88(9) 2 3_656 ?
O6 K1 O1 86.75(10) 3 3_656 ?
O4 K1 O1 131.95(8) . 3_656 ?
O1 K1 O1 83.09(15) 2_656 3_656 ?
O6 K1 O3 72.40(9) 2 . ?
O6 K1 O3 72.40(9) 3 . ?
O4 K1 O3 136.18(12) . . ?
O1 K1 O3 75.57(9) 2_656 . ?
O1 K1 O3 75.57(9) 3_656 . ?
O6 K1 O2 122.15(9) 2 1_455 ?
O6 K1 O2 122.15(9) 3 1_455 ?
O4 K1 O2 66.07(12) . 1_455 ?
O1 K1 O2 87.91(9) 2_656 1_455 ?
O1 K1 O2 87.91(9) 3_656 1_455 ?
O3 K1 O2 157.76(12) . 1_455 ?
O1 C1 Co1 180.0(5) . . ?
O2 C2 Co1 176.2(4) . . ?
O3 C3 Co1 177.7(4) . . ?
O4 C4 Co2 177.3(4) . . ?
O5 C5 Co2 179.5(4) . . ?
O6 C6 Co2 178.0(3) . . ?
C1 O1 K1 166.3(3) . 3_656 ?
C2 O2 K1 158.9(4) . 1_655 ?
C3 O3 K1 165.2(4) . . ?
C4 O4 K1 161.9(4) . . ?
C6 O6 K1 159.8(3) . 3 ?
C7 N1 C8 106.7(5) . . ?
C7 N1 C10 123.3(10) . . ?
C8 N1 C10 130.0(10) . . ?
C7 N2 C9 109.0(5) . . ?
C7 N2 C11 125.5(8) . . ?
C9 N2 C11 125.5(6) . . ?
N2 C7 N1 108.6(6) . . ?
N2 C7 H7 125.7 . . ?
N1 C7 H7 125.7 . . ?
C9 C8 N1 109.1(5) . . ?
C9 C8 H8 125.5 . . ?
N1 C8 H8 125.5 . . ?
C8 C9 N2 106.6(5) . . ?
C8 C9 H9 126.7 . . ?
N2 C9 H9 126.7 . . ?
C12 C11 N2 112.5(5) . . ?
C12 C11 H11A 109.1 . . ?
N2 C11 H11A 109.1 . . ?
C12 C11 H11B 109.1 . . ?
N2 C11 H11B 109.1 . . ?
H11A C11 H11B 107.8 . . ?
C13 C12 C11 125.6(8) . . ?
C13 C12 H12A 105.9 . . ?
C11 C12 H12A 105.9 . . ?
C13 C12 H12B 105.9 . . ?
C11 C12 H12B 105.9 . . ?
H12A C12 H12B 106.2 . . ?
C12 C13 C14 118.6(9) . . ?
C12 C13 H13A 107.7 . . ?
C14 C13 H13A 107.7 . . ?
C12 C13 H13B 107.7 . . ?
C14 C13 H13B 107.7 . . ?
H13A C13 H13B 107.1 . . ?

loop_
_geom_bond_atom_site_label_1
_geom_bond_atom_site_label_2
_geom_bond_distance
_geom_bond_site_symmetry_2
_geom_bond_publ_flag
Co1 C3 1.744(4) . ?
Co1 C1 1.745(3) . ?
Co1 C1 1.745(3) 4_565 ?
Co1 C2 1.753(4) . ?
Co2 C4 1.742(4) . ?
Co2 C6 1.747(3) 4_565 ?
Co2 C6 1.747(3) . ?
Co2 C5 1.755(4) . ?
K1 O6 2.727(3) 2 ?
K1 O6 2.727(3) 3 ?
K1 O4 2.732(3) . ?
K1 O1 2.745(3) 2_656 ?
K1 O1 2.745(3) 3_656 ?
K1 O3 2.828(3) . ?
K1 O2 2.889(4) 1_455 ?
C1 O1 1.148(4) . ?
C2 O2 1.147(5) . ?
C3 O3 1.156(5) . ?
C4 O4 1.150(5) . ?
C5 O5 1.143(5) . ?
C6 O6 1.149(4) . ?
O1 K1 2.744(3) 3_656 ?
O2 K1 2.889(4) 1_655 ?
O6 K1 2.727(3) 3 ?
N1 C7 1.322(7) . ?
N1 C8 1.362(8) . ?
N1 C10 1.473(7) . ?
N2 C7 1.317(7) . ?
N2 C9 1.350(9) . ?
N2 C11 1.463(7) . ?
C7 H7 0.9300 . ?
C8 C9 1.311(7) . ?
C8 H8 0.9300 . ?
C9 H9 0.9300 . ?
C10 H10A 0.9600 . ?
C10 H10B 0.9600 . ?
C10 H10C 0.9600 . ?
C11 C12 1.459(8) . ?
C11 H11A 0.9700 . ?
C11 H11B 0.9700 . ?
C12 C13 1.444(8) . ?
C12 H12A 0.9700 . ?
C12 H12B 0.9700 . ?
C13 C14 1.535(9) . ?
C13 H13A 0.9700 . ?
C13 H13B 0.9700 . ?
C14 H14A 0.9600 . ?
C14 H14B 0.9600 . ?
C14 H14C 0.9600 . ?

loop_
_geom_torsion_atom_site_label_1
_geom_torsion_atom_site_label_2
_geom_torsion_atom_site_label_3
_geom_torsion_atom_site_label_4
_geom_torsion
_geom_torsion_site_symmetry_1
_geom_torsion_site_symmetry_2
_geom_torsion_site_symmetry_3
_geom_torsion_site_symmetry_4
_geom_torsion_publ_flag
C3 Co1 C1 O1 -171(100) . . . . ?
C1 Co1 C1 O1 -52(100) 4_565 . . . ?
C2 Co1 C1 O1 63(100) . . . . ?
C3 Co1 C2 O2 180.000(11) . . . . ?
C1 Co1 C2 O2 -58.86(12) . . . . ?
C1 Co1 C2 O2 58.86(12) 4_565 . . . ?
C1 Co1 C3 O3 60.23(12) . . . . ?
C1 Co1 C3 O3 -60.23(12) 4_565 . . . ?
C2 Co1 C3 O3 180.000(13) . . . . ?
C6 Co2 C4 O4 -58.97(13) 4_565 . . . ?
C6 Co2 C4 O4 58.97(13) . . . . ?
C5 Co2 C4 O4 180.000(3) . . . . ?
C4 Co2 C5 O5 0.002(13) . . . . ?
C6 Co2 C5 O5 -120.04(12) 4_565 . . . ?
C6 Co2 C5 O5 120.04(12) . . . . ?
C4 Co2 C6 O6 -65(9) . . . . ?
C6 Co2 C6 O6 53(9) 4_565 . . . ?
C5 Co2 C6 O6 173(9) . . . . ?
Co1 C1 O1 K1 46(100) . . . 3_656 ?
Co1 C2 O2 K1 0.001(12) . . . 1_655 ?
Co1 C3 O3 K1 0.000(15) . . . . ?
O6 K1 O3 C3 134.37(8) 2 . . . ?
O6 K1 O3 C3 -134.37(8) 3 . . . ?
O4 K1 O3 C3 180.000(2) . . . . ?
O1 K1 O3 C3 43.22(8) 2_656 . . . ?
O1 K1 O3 C3 -43.22(8) 3_656 . . . ?
O2 K1 O3 C3 -0.001(2) 1_455 . . . ?
Co2 C4 O4 K1 180.000(3) . . . . ?
O6 K1 O4 C4 -135.37(8) 2 . . . ?
O6 K1 O4 C4 135.37(8) 3 . . . ?
O1 K1 O4 C4 -63.09(12) 2_656 . . . ?
O1 K1 O4 C4 63.09(12) 3_656 . . . ?
O3 K1 O4 C4 180.0 . . . . ?
O2 K1 O4 C4 0.0 1_455 . . . ?
Co2 C6 O6 K1 20(10) . . . 3 ?
C9 N2 C7 N1 0.1(3) . . . . ?
C11 N2 C7 N1 -179.4(3) . . . . ?
C8 N1 C7 N2 0.1(3) . . . . ?
C10 N1 C7 N2 -179.6(3) . . . . ?
C7 N1 C8 C9 -0.3(4) . . . . ?
C10 N1 C8 C9 179.4(4) . . . . ?
N1 C8 C9 N2 0.4(5) . . . . ?
C7 N2 C9 C8 -0.3(4) . . . . ?
C11 N2 C9 C8 179.2(4) . . . . ?
C7 N2 C11 C12 106.5(8) . . . . ?
C9 N2 C11 C12 -72.9(8) . . . . ?
N2 C11 C12 C13 -52.8(15) . . . . ?
C11 C12 C13 C14 69.6(15) . . . . ?
